data_7717821
loop_
_publ_author_name
'Ramakant, Girbide Amitkumar'
'Muduli, Gopendra'
'Rai, Rakesh Kumar'
'Prabusankar, Ganesan'

_publ_section_title
;
 Probing the Nature of Intramolecular
 (sp3)C-H&#x00B7;&#x00B7;&#x00B7;&#x00B7;Cu(I) Interactions in Organo
 Thione Copper(I) Cages
;
_journal_name_full 'Dalton Transactions'
_journal_paper_doi 10.1039/D4DT03294B
_journal_year 2025
_chemical_formula_moiety 'C37 H34 Br2 Cu2 N6 S2'
_chemical_formula_sum 'C37 H34 Br2 Cu2 N6 S2'
_chemical_formula_weight 913.753
_space_group_crystal_system triclinic
_space_group_IT_number 2
_space_group_name_Hall '-P 1'
_space_group_name_H-M_alt 'P -1'
_symmetry_Int_Tables_number 2
_atom_sites_solution_primary iterative
_audit_creation_date 2025-01-04
_audit_creation_method
;
Olex2 1.5
(compiled 2024.02.16 svn.r378c4104 for OlexSys, GUI svn.r6928)
;
_audit_update_record
;
2025-01-10 deposited with the CCDC.	2025-01-15 downloaded from the CCDC.
;
_cell_angle_alpha 73.904(4)
_cell_angle_beta 77.156(4)
_cell_angle_gamma 88.719(4)
_cell_formula_units_Z 2
_cell_length_a 10.2301(10)
_cell_length_b 14.3455(16)
_cell_length_c 15.4107(18)
_cell_measurement_reflns_used 7398
_cell_measurement_temperature 121.00
_cell_measurement_theta_max 22.974
_cell_measurement_theta_min 2.312
_cell_volume 2116.7(4)
_computing_cell_refinement 'SAINT V8.40B (?, 2016)'
_computing_data_reduction 'SAINT V8.40B (?, 2016)'
_computing_molecular_graphics 'Olex2 1.5 (Dolomanov et al., 2009)'
_computing_publication_material 'Olex2 1.5 (Dolomanov et al., 2009)'
_computing_structure_refinement 'olex2.refine 1.5 (Bourhis et al., 2015)'
_computing_structure_solution 'olex2.solve 1.5 (Bourhis et al., 2015)'
_diffrn_ambient_temperature 121.00
_diffrn_measured_fraction_theta_full 0.9983
_diffrn_measured_fraction_theta_max 0.9979
_diffrn_measurement_device_type 'Bruker d8 venture'
_diffrn_radiation_type 'Mo K\a'
_diffrn_radiation_wavelength 0.71073
_diffrn_reflns_av_R_equivalents 0.1001
_diffrn_reflns_av_unetI/netI 0.0812
_diffrn_reflns_Laue_measured_fraction_full 0.9983
_diffrn_reflns_Laue_measured_fraction_max 0.9979
_diffrn_reflns_limit_h_max 13
_diffrn_reflns_limit_h_min -10
_diffrn_reflns_limit_k_max 18
_diffrn_reflns_limit_k_min -18
_diffrn_reflns_limit_l_max 19
_diffrn_reflns_limit_l_min -19
_diffrn_reflns_number 49046
_diffrn_reflns_point_group_measured_fraction_full 0.9983
_diffrn_reflns_point_group_measured_fraction_max 0.9979
_diffrn_reflns_theta_full 25.2417
_diffrn_reflns_theta_max 26.50
_diffrn_reflns_theta_min 2.04
_diffrn_source_current 1.4
_diffrn_source_power 0.07
_diffrn_source_voltage 50.0
_exptl_absorpt_coefficient_mu 3.022
_exptl_absorpt_correction_T_max 0.7455
_exptl_absorpt_correction_T_min 0.5188
_exptl_absorpt_correction_type multi-scan
_exptl_absorpt_process_details
;
SADABS-2016/2 (Bruker,2016/2) was used for absorption correction.
wR2(int) was 0.1006 before and 0.0793 after correction.
The Ratio of minimum to maximum transmission is 0.6959.
The \l/2 correction factor is Not present.
;
_exptl_crystal_colour 'clear light colourless'
_exptl_crystal_colour_lustre clear
_exptl_crystal_colour_modifier light
_exptl_crystal_colour_primary colourless
_exptl_crystal_density_diffrn 1.434
_exptl_crystal_description block
_exptl_crystal_F_000 917.554
_exptl_crystal_preparation 'Slow evaporation'
_exptl_crystal_recrystallization_method CH3CN
_exptl_crystal_size_max 0.12
_exptl_crystal_size_mid 0.1
_exptl_crystal_size_min 0.08
_refine_diff_density_max 1.0130
_refine_diff_density_min -1.2227
_refine_diff_density_rms 0.1734
_refine_ls_d_res_high 0.7964
_refine_ls_d_res_low 9.9654
_refine_ls_extinction_coef 0.0018(3)
_refine_ls_extinction_expression Fc^*^=kFc[1+0.001xFc^2^\l^3^/sin(2\q)]^-1/4^
_refine_ls_goodness_of_fit_ref 1.0063
_refine_ls_hydrogen_treatment constr
_refine_ls_matrix_type full
_refine_ls_number_constraints 58
_refine_ls_number_parameters 446
_refine_ls_number_reflns 8741
_refine_ls_number_restraints 0
_refine_ls_restrained_S_all 1.0063
_refine_ls_R_factor_all 0.0915
_refine_ls_R_factor_gt 0.0464
_refine_ls_shift/su_max 0.0004
_refine_ls_shift/su_mean 0.0000
_refine_ls_structure_factor_coef Fsqd
_refine_ls_weighting_details 'w=1/[\s^2^(Fo^2^)+(0.0391P)^2^+3.2741P] where P=(Fo^2^+2Fc^2^)/3'
_refine_ls_weighting_scheme calc
_refine_ls_wR_factor_gt 0.0972
_refine_ls_wR_factor_ref 0.1214
_reflns_Friedel_coverage 0.0
_reflns_limit_h_max 12
_reflns_limit_h_min -12
_reflns_limit_k_max 18
_reflns_limit_k_min -17
_reflns_limit_l_max 19
_reflns_limit_l_min 0
_reflns_number_gt 5346
_reflns_number_total 8741
_reflns_threshold_expression I>=2u(I)
_cod_data_source_file d4dt03294b2.cif
_cod_data_source_block mo_1
_cod_database_code 7717821
_olex2_refinement_description
;
1.a Secondary CH2 refined with riding coordinates:
 C6(H6a,H6b), C15(H15a,H15b), C26(H26a,H26b), C23(H23a,H23b)
1.b Aromatic/amide H refined with riding coordinates:
 C11(H11), C12(H12), C13(H13), C14(H14), C8(H8), C7(H7), C5(H5), C4(H4),
 C30(H30), C20(H20), C21(H21), C22(H22), C24(H24), C33(H33), C34(H34), C35(H35),
  C36(H36)
1.c Idealised Me refined as rotating group:
 C18(H18a,H18b,H18c), C32(H32a,H32b,H32c), C29(H29a,H29b,H29c)
;
_smtbx_masks_void_probe_radius 1.2
_smtbx_masks_void_truncation_radius 1.2
_olex2_exptl_crystal_mounting_method 'Nylone loop'
_olex2_submission_special_instructions 'No special instructions were received'

loop_
_space_group_symop_id
_space_group_symop_operation_xyz
1 x,y,z
2 -x,-y,-z

loop_
_atom_site_label
_atom_site_type_symbol
_atom_site_fract_x
_atom_site_fract_y
_atom_site_fract_z
_atom_site_U_iso_or_equiv
_atom_site_adp_type
_atom_site_occupancy
_atom_site_refinement_flags_posn
Br3 Br 0.47457(5) 0.60422(4) 0.70270(4) 0.04192(15) Uani 1.000000 .
Br4 Br 0.79391(5) 0.46910(4) 0.78690(4) 0.04212(16) Uani 1.000000 .
Cu2 Cu 0.72689(7) 0.60766(5) 0.66717(4) 0.04615(19) Uani 1.000000 .
Cu1 Cu 0.56825(7) 0.43392(5) 0.77458(5) 0.0498(2) Uani 1.000000 .
S1 S 0.54090(13) 0.32820(9) 0.69292(9) 0.0433(3) Uani 1.000000 .
S2 S 0.79384(14) 0.76003(9) 0.66560(9) 0.0407(3) Uani 1.000000 .
N3 N 0.4435(4) 0.3944(3) 0.9039(3) 0.0412(10) Uani 1.000000 .
N2 N 0.2836(4) 0.2876(3) 0.8002(3) 0.0328(9) Uani 1.000000 .
N1 N 0.3736(4) 0.1682(3) 0.7470(3) 0.0329(9) Uani 1.000000 .
N4 N 0.8661(4) 0.9034(3) 0.5048(3) 0.0296(9) Uani 1.000000 .
N5 N 0.9781(4) 0.7715(3) 0.5036(3) 0.0317(9) Uani 1.000000 .
N6 N 0.7953(4) 0.5878(3) 0.5383(3) 0.0349(9) Uani 1.000000 .
C10 C 0.3138(5) 0.3718(3) 0.9141(3) 0.0366(12) Uani 1.000000 .
C11 C 0.2284(6) 0.3421(4) 1.0018(4) 0.0531(15) Uani 1.000000 .
H11 H 0.1372(6) 0.3240(4) 1.0085(4) 0.0637(18) Uiso 1.000000 R
C12 C 0.2776(7) 0.3391(5) 1.0788(4) 0.0623(17) Uani 1.000000 .
H12 H 0.2194(7) 0.3214(5) 1.1386(4) 0.075(2) Uiso 1.000000 R
C13 C 0.4087(6) 0.3614(4) 1.0693(4) 0.0524(15) Uani 1.000000 .
H13 H 0.4448(6) 0.3581(4) 1.1218(4) 0.0629(18) Uiso 1.000000 R
C14 C 0.4887(6) 0.3891(4) 0.9802(4) 0.0529(15) Uani 1.000000 .
H14 H 0.5808(6) 0.4053(4) 0.9729(4) 0.0635(18) Uiso 1.000000 R
C6 C 0.2658(5) 0.3776(3) 0.8278(3) 0.0374(12) Uani 1.000000 .
H6a H 0.3156(5) 0.4316(3) 0.7768(3) 0.0449(14) Uiso 1.000000 R
H6b H 0.1695(5) 0.3924(3) 0.8382(3) 0.0449(14) Uiso 1.000000 R
C1 C 0.3980(5) 0.2609(3) 0.7484(3) 0.0336(11) Uani 1.000000 .
C3 C 0.2460(5) 0.1351(3) 0.7999(3) 0.0379(12) Uani 1.000000 .
C9 C 0.1887(5) 0.2107(4) 0.8321(3) 0.0383(12) Uani 1.000000 .
C8 C 0.0600(6) 0.2035(4) 0.8855(4) 0.0530(15) Uani 1.000000 .
H8 H 0.0209(6) 0.2563(4) 0.9065(4) 0.0636(18) Uiso 1.000000 R
C7 C -0.0094(6) 0.1155(5) 0.9070(4) 0.0670(18) Uani 1.000000 .
H7 H -0.0987(6) 0.1076(5) 0.9433(4) 0.080(2) Uiso 1.000000 R
C5 C 0.0484(6) 0.0385(5) 0.8768(4) 0.0602(17) Uani 1.000000 .
H5 H -0.0015(6) -0.0215(5) 0.8945(4) 0.072(2) Uiso 1.000000 R
C4 C 0.1759(6) 0.0465(4) 0.8218(4) 0.0488(14) Uani 1.000000 .
H4 H 0.2142(6) -0.0060(4) 0.7998(4) 0.0585(17) Uiso 1.000000 R
C15 C 0.4797(5) 0.1114(4) 0.7069(4) 0.0397(12) Uani 1.000000 .
H15a H 0.5475(5) 0.1567(4) 0.6587(4) 0.0477(15) Uiso 1.000000 R
H15b H 0.5248(5) 0.0755(4) 0.7561(4) 0.0477(15) Uiso 1.000000 R
C16 C 0.4301(4) 0.0392(3) 0.6640(3) 0.0289(10) Uani 1.000000 .
C17 C 0.4473(5) -0.0598(3) 0.7009(3) 0.0341(11) Uani 1.000000 .
C30 C 0.5961(4) 1.1240(3) 0.3405(3) 0.0331(11) Uani 1.000000 .
H30 H 0.5793(4) 1.1909(3) 0.3187(3) 0.0397(13) Uiso 1.000000 R
C31 C 0.6627(4) 1.0956(3) 0.4120(3) 0.0308(11) Uani 1.000000 .
C27 C 0.6803(4) 0.9961(3) 0.4479(3) 0.0280(10) Uani 1.000000 .
C26 C 0.7526(5) 0.9638(3) 0.5266(3) 0.0330(11) Uani 1.000000 .
H26a H 0.6885(5) 0.9266(3) 0.5833(3) 0.0396(13) Uiso 1.000000 R
H26b H 0.7857(5) 1.0218(3) 0.5395(3) 0.0396(13) Uiso 1.000000 R
C2 C 0.8791(5) 0.8105(3) 0.5566(3) 0.0305(11) Uani 1.000000 .
C23 C 1.0082(5) 0.6686(3) 0.5255(4) 0.0383(12) Uani 1.000000 .
H23a H 1.1038(5) 0.6613(3) 0.4984(4) 0.0459(14) Uiso 1.000000 R
H23b H 0.9922(5) 0.6407(3) 0.5935(4) 0.0459(14) Uiso 1.000000 R
C37 C 0.9201(5) 0.6143(3) 0.4867(3) 0.0330(11) Uani 1.000000 .
C28 C 0.6303(4) 0.9283(3) 0.4110(3) 0.0268(10) Uani 1.000000 .
C18 C 0.5106(6) -0.1000(4) 0.7825(4) 0.0534(15) Uani 1.000000 .
H18a H 0.510(3) -0.1710(4) 0.7971(16) 0.080(2) Uiso 1.000000 GR
H18b H 0.6033(12) -0.074(2) 0.7670(9) 0.080(2) Uiso 1.000000 GR
H18c H 0.460(2) -0.081(2) 0.8362(8) 0.080(2) Uiso 1.000000 GR
C32 C 0.7130(5) 1.1725(3) 0.4476(4) 0.0418(13) Uani 1.000000 .
H32a H 0.8113(5) 1.1759(17) 0.432(2) 0.0627(19) Uiso 1.000000 GR
H32b H 0.680(3) 1.2355(5) 0.4190(17) 0.0627(19) Uiso 1.000000 GR
H32c H 0.681(3) 1.1561(12) 0.5151(4) 0.0627(19) Uiso 1.000000 GR
C25 C 1.0308(4) 0.8398(3) 0.4197(3) 0.0329(11) Uani 1.000000 .
C19 C 0.9613(4) 0.9242(3) 0.4215(3) 0.0305(11) Uani 1.000000 .
C20 C 0.9967(5) 1.0100(4) 0.3503(3) 0.0382(12) Uani 1.000000 .
H20 H 0.9505(5) 1.0679(4) 0.3520(3) 0.0458(14) Uiso 1.000000 R
C21 C 1.1013(5) 1.0073(4) 0.2773(4) 0.0462(13) Uani 1.000000 .
H21 H 1.1275(5) 1.0646(4) 0.2277(4) 0.0554(16) Uiso 1.000000 R
C22 C 1.1693(5) 0.9228(4) 0.2747(4) 0.0488(14) Uani 1.000000 .
H22 H 1.2410(5) 0.9237(4) 0.2233(4) 0.0585(17) Uiso 1.000000 R
C24 C 1.1349(5) 0.8370(4) 0.3456(4) 0.0440(13) Uani 1.000000 .
H24 H 1.1808(5) 0.7791(4) 0.3433(4) 0.0528(15) Uiso 1.000000 R
C33 C 0.7116(6) 0.5447(4) 0.5035(4) 0.0438(13) Uani 1.000000 .
H33 H 0.6222(6) 0.5280(4) 0.5384(4) 0.0526(15) Uiso 1.000000 R
C34 C 0.7498(6) 0.5239(4) 0.4193(4) 0.0467(14) Uani 1.000000 .
H34 H 0.6889(6) 0.4918(4) 0.3977(4) 0.0561(16) Uiso 1.000000 R
C35 C 0.8779(6) 0.5508(4) 0.3677(4) 0.0474(14) Uani 1.000000 .
H35 H 0.9069(6) 0.5380(4) 0.3093(4) 0.0569(17) Uiso 1.000000 R
C36 C 0.9639(5) 0.5968(3) 0.4018(3) 0.0409(12) Uani 1.000000 .
H36 H 1.0527(5) 0.6162(3) 0.3669(3) 0.0490(15) Uiso 1.000000 R
C29 C 0.6431(5) 0.8204(3) 0.4522(3) 0.0341(11) Uani 1.000000 .
H29a H 0.5738(19) 0.7841(3) 0.4386(18) 0.0511(17) Uiso 1.000000 GR
H29b H 0.7320(11) 0.8012(5) 0.4252(15) 0.0511(17) Uiso 1.000000 GR
H29c H 0.632(3) 0.8063(4) 0.5195(4) 0.0511(17) Uiso 1.000000 GR

loop_
_atom_site_aniso_label
_atom_site_aniso_U_11
_atom_site_aniso_U_22
_atom_site_aniso_U_33
_atom_site_aniso_U_12
_atom_site_aniso_U_13
_atom_site_aniso_U_23
Br3 0.0413(3) 0.0316(3) 0.0527(3) 0.0025(2) -0.0094(2) -0.0125(2)
Br4 0.0391(3) 0.0456(3) 0.0407(3) 0.0007(2) -0.0103(2) -0.0095(2)
Cu2 0.0582(4) 0.0436(4) 0.0364(4) -0.0059(3) -0.0072(3) -0.0129(3)
Cu1 0.0512(4) 0.0558(4) 0.0406(4) -0.0162(3) -0.0039(3) -0.0142(3)
S1 0.0418(8) 0.0369(7) 0.0503(8) -0.0067(6) 0.0008(6) -0.0190(6)
S2 0.0570(9) 0.0329(7) 0.0320(7) -0.0029(6) -0.0097(6) -0.0085(6)
N3 0.045(3) 0.045(3) 0.034(2) -0.004(2) -0.010(2) -0.011(2)
N2 0.038(2) 0.030(2) 0.033(2) -0.0016(18) -0.0058(18) -0.0147(18)
N1 0.035(2) 0.028(2) 0.040(2) -0.0014(17) -0.0084(18) -0.0164(18)
N4 0.028(2) 0.032(2) 0.033(2) 0.0010(17) -0.0097(17) -0.0131(18)
N5 0.031(2) 0.031(2) 0.036(2) 0.0030(17) -0.0115(18) -0.0109(19)
N6 0.042(3) 0.032(2) 0.035(2) 0.0039(19) -0.018(2) -0.0082(18)
C10 0.046(3) 0.032(3) 0.029(3) 0.003(2) 0.001(2) -0.011(2)
C11 0.045(3) 0.064(4) 0.051(4) -0.004(3) 0.002(3) -0.026(3)
C12 0.073(5) 0.076(4) 0.038(3) 0.000(4) 0.001(3) -0.025(3)
C13 0.066(4) 0.059(4) 0.036(3) 0.002(3) -0.014(3) -0.017(3)
C14 0.056(4) 0.057(4) 0.051(4) -0.006(3) -0.019(3) -0.016(3)
C6 0.044(3) 0.033(3) 0.039(3) 0.005(2) -0.010(2) -0.017(2)
C1 0.045(3) 0.032(3) 0.028(3) 0.003(2) -0.013(2) -0.013(2)
C3 0.039(3) 0.038(3) 0.038(3) -0.007(2) -0.009(2) -0.011(2)
C9 0.040(3) 0.042(3) 0.036(3) -0.004(2) -0.007(2) -0.015(2)
C8 0.050(4) 0.059(4) 0.053(4) -0.002(3) 0.001(3) -0.030(3)
C7 0.051(4) 0.081(5) 0.067(4) -0.032(3) 0.009(3) -0.033(4)
C5 0.055(4) 0.062(4) 0.061(4) -0.024(3) 0.000(3) -0.020(3)
C4 0.059(4) 0.045(3) 0.046(3) -0.017(3) -0.009(3) -0.020(3)
C15 0.039(3) 0.042(3) 0.048(3) 0.010(2) -0.019(2) -0.022(3)
C16 0.028(2) 0.030(3) 0.033(3) 0.005(2) -0.010(2) -0.013(2)
C17 0.033(3) 0.037(3) 0.036(3) 0.007(2) -0.012(2) -0.014(2)
C30 0.031(3) 0.027(3) 0.039(3) 0.005(2) -0.007(2) -0.007(2)
C31 0.028(2) 0.028(2) 0.039(3) 0.000(2) -0.006(2) -0.015(2)
C27 0.024(2) 0.029(2) 0.032(3) 0.0016(19) -0.006(2) -0.011(2)
C26 0.031(3) 0.032(3) 0.039(3) 0.006(2) -0.009(2) -0.015(2)
C2 0.033(3) 0.026(2) 0.038(3) -0.001(2) -0.017(2) -0.010(2)
C23 0.041(3) 0.031(3) 0.049(3) 0.010(2) -0.021(2) -0.012(2)
C37 0.039(3) 0.026(2) 0.036(3) 0.012(2) -0.014(2) -0.009(2)
C28 0.024(2) 0.025(2) 0.034(3) 0.0044(19) -0.007(2) -0.012(2)
C18 0.069(4) 0.043(3) 0.055(4) 0.011(3) -0.033(3) -0.011(3)
C32 0.041(3) 0.035(3) 0.057(3) -0.000(2) -0.016(3) -0.022(3)
C25 0.022(2) 0.040(3) 0.039(3) -0.002(2) -0.009(2) -0.012(2)
C19 0.027(2) 0.033(3) 0.036(3) -0.000(2) -0.011(2) -0.013(2)
C20 0.035(3) 0.037(3) 0.043(3) -0.005(2) -0.013(2) -0.007(2)
C21 0.037(3) 0.056(4) 0.039(3) -0.008(3) -0.007(2) -0.004(3)
C22 0.028(3) 0.067(4) 0.048(3) -0.003(3) 0.001(2) -0.018(3)
C24 0.031(3) 0.049(3) 0.053(3) 0.009(2) -0.008(3) -0.018(3)
C33 0.049(3) 0.042(3) 0.041(3) -0.002(3) -0.010(3) -0.014(3)
C34 0.058(4) 0.045(3) 0.047(3) 0.007(3) -0.024(3) -0.019(3)
C35 0.063(4) 0.045(3) 0.040(3) 0.016(3) -0.017(3) -0.019(3)
C36 0.046(3) 0.038(3) 0.040(3) 0.011(2) -0.009(2) -0.015(2)
C29 0.037(3) 0.026(2) 0.040(3) -0.000(2) -0.011(2) -0.009(2)

loop_
_atom_type_symbol
_atom_type_scat_dispersion_real
_atom_type_scat_dispersion_imag
_atom_type_scat_Cromer_Mann_a1
_atom_type_scat_Cromer_Mann_a2
_atom_type_scat_Cromer_Mann_a3
_atom_type_scat_Cromer_Mann_a4
_atom_type_scat_Cromer_Mann_b1
_atom_type_scat_Cromer_Mann_b2
_atom_type_scat_Cromer_Mann_b3
_atom_type_scat_Cromer_Mann_b4
_atom_type_scat_Cromer_Mann_c
_atom_type_scat_source
_atom_type_scat_dispersion_source
Br -0.38188 2.46625 17.17890 5.23580 5.63770 3.98510 2.17230 16.57960 0.26090 41.43280 2.95570 'International Tables Volume C Table 6.1.1.4 (pp. 500-502)' 'Brennan, Cowan, Rev. Sci. Instrum., 1992, 63, 850'
C 0.00313 0.00162 2.31000 1.02000 1.58860 0.86500 20.84390 10.20750 0.56870 51.65120 0.21560 'International Tables Volume C Table 6.1.1.4 (pp. 500-502)' 'Brennan, Cowan, Rev. Sci. Instrum., 1992, 63, 850'
Cu 0.32831 1.27084 13.33800 7.16760 5.61580 1.67350 3.58280 0.24700 11.39660 64.81260 1.19100 'International Tables Volume C Table 6.1.1.4 (pp. 500-502)' 'Brennan, Cowan, Rev. Sci. Instrum., 1992, 63, 850'
H 0.00000 0.00000 0.49300 0.32291 0.14019 0.04081 10.51090 26.12570 3.14236 57.79970 0.00304 'International Tables Volume C Table 6.1.1.4 (pp. 500-502)' 'Brennan, Cowan, Rev. Sci. Instrum., 1992, 63, 850'
N 0.00612 0.00332 12.21260 3.13220 2.01250 1.16630 0.00570 9.89330 28.99750 0.58260 -11.52900 'International Tables Volume C Table 6.1.1.4 (pp. 500-502)' 'Brennan, Cowan, Rev. Sci. Instrum., 1992, 63, 850'
S 0.12485 0.12449 6.90530 5.20340 1.43790 1.58630 1.46790 22.21510 0.25360 56.17200 0.86690 'International Tables Volume C Table 6.1.1.4 (pp. 500-502)' 'Brennan, Cowan, Rev. Sci. Instrum., 1992, 63, 850'

loop_
_geom_angle_atom_site_label_1
_geom_angle_atom_site_label_2
_geom_angle_atom_site_label_3
_geom_angle
_geom_angle_site_symmetry_1
_geom_angle_site_symmetry_3
_geom_angle_publ_flag
Cu1 Br3 Cu2 67.79(2) . . ?
Cu1 Br4 Cu2 71.23(3) . . ?
Br4 Cu2 Br3 107.05(3) . . ?
Cu1 Cu2 Br3 58.20(2) . . ?
Cu1 Cu2 Br4 53.17(2) . . ?
S2 Cu2 Br3 105.93(4) . . ?
S2 Cu2 Br4 115.80(4) . . ?
S2 Cu2 Cu1 145.30(4) . . ?
N6 Cu2 Br3 108.74(11) . . ?
N6 Cu2 Br4 109.53(11) . . ?
N6 Cu2 Cu1 104.99(11) . . ?
N6 Cu2 S2 109.52(11) . . ?
Br4 Cu1 Br3 105.42(3) . . ?
Cu2 Cu1 Br3 54.01(2) . . ?
Cu2 Cu1 Br4 55.61(2) . . ?
S1 Cu1 Br3 110.16(5) . . ?
S1 Cu1 Br4 118.49(5) . . ?
S1 Cu1 Cu2 114.75(4) . . ?
N3 Cu1 Br3 100.79(12) . . ?
N3 Cu1 Br4 109.70(12) . . ?
N3 Cu1 Cu2 133.37(12) . . ?
N3 Cu1 S1 110.70(12) . . ?
C1 S1 Cu1 107.94(16) . . ?
C2 S2 Cu2 104.92(15) . . ?
C10 N3 Cu1 120.3(3) . . ?
C14 N3 Cu1 121.6(4) . . ?
C14 N3 C10 118.2(4) . . ?
C1 N2 C6 126.6(4) . . ?
C9 N2 C6 123.6(4) . . ?
C9 N2 C1 109.4(4) . . ?
C3 N1 C1 109.9(4) . . ?
C15 N1 C1 121.8(4) . . ?
C15 N1 C3 127.6(4) . . ?
C2 N4 C26 124.2(4) . . ?
C19 N4 C26 125.0(4) . . ?
C19 N4 C2 109.8(4) . . ?
C23 N5 C2 124.4(4) . . ?
C25 N5 C2 110.3(4) . . ?
C25 N5 C23 124.5(4) . . ?
C37 N6 Cu2 123.7(3) . . ?
C33 N6 Cu2 118.4(3) . . ?
C33 N6 C37 117.8(4) . . ?
C11 C10 N3 121.0(5) . . ?
C6 C10 N3 117.2(4) . . ?
C6 C10 C11 121.9(5) . . ?
H11 C11 C10 120.3(3) . . ?
C12 C11 C10 119.4(5) . . ?
C12 C11 H11 120.3(4) . . ?
H12 C12 C11 119.9(4) . . ?
C13 C12 C11 120.1(5) . . ?
C13 C12 H12 119.9(3) . . ?
H13 C13 C12 121.2(3) . . ?
C14 C13 C12 117.6(5) . . ?
C14 C13 H13 121.2(3) . . ?
C13 C14 N3 123.7(6) . . ?
H14 C14 N3 118.1(3) . . ?
H14 C14 C13 118.1(3) . . ?
C10 C6 N2 112.6(4) . . ?
H6a C6 N2 109.1(2) . . ?
H6a C6 C10 109.1(3) . . ?
H6b C6 N2 109.1(2) . . ?
H6b C6 C10 109.1(3) . . ?
H6b C6 H6a 107.8 . . ?
N2 C1 S1 128.2(3) . . ?
N1 C1 S1 125.2(4) . . ?
N1 C1 N2 106.6(4) . . ?
C9 C3 N1 106.9(4) . . ?
C4 C3 N1 132.2(5) . . ?
C4 C3 C9 120.9(5) . . ?
C3 C9 N2 107.2(4) . . ?
C8 C9 N2 130.5(5) . . ?
C8 C9 C3 122.4(5) . . ?
H8 C8 C9 121.7(3) . . ?
C7 C8 C9 116.5(5) . . ?
C7 C8 H8 121.7(4) . . ?
H7 C7 C8 119.3(4) . . ?
C5 C7 C8 121.5(6) . . ?
C5 C7 H7 119.3(3) . . ?
H5 C5 C7 119.0(3) . . ?
C4 C5 C7 121.9(5) . . ?
C4 C5 H5 119.0(3) . . ?
C5 C4 C3 116.7(5) . . ?
H4 C4 C3 121.6(3) . . ?
H4 C4 C5 121.6(3) . . ?
H15a C15 N1 108.7(3) . . ?
H15b C15 N1 108.7(2) . . ?
H15b C15 H15a 107.6 . . ?
C16 C15 N1 114.3(4) . . ?
C16 C15 H15a 108.7(3) . . ?
C16 C15 H15b 108.7(2) . . ?
C17 C16 C15 118.8(4) . . ?
C28 C16 C15 120.3(4) 2_666 . ?
C28 C16 C17 120.9(4) 2_666 . ?
C30 C17 C16 117.8(4) 2_666 . ?
C18 C17 C16 123.7(4) . . ?
C18 C17 C30 118.6(4) . 2_666 ?
H30 C30 C17 118.3(3) . 2_666 ?
C31 C30 C17 123.3(4) . 2_666 ?
C31 C30 H30 118.3(3) . . ?
C27 C31 C30 118.2(4) . . ?
C32 C31 C30 118.7(4) . . ?
C32 C31 C27 123.1(4) . . ?
C26 C27 C31 118.8(4) . . ?
C28 C27 C31 119.8(4) . . ?
C28 C27 C26 121.4(4) . . ?
C27 C26 N4 112.0(4) . . ?
H26a C26 N4 109.2(2) . . ?
H26a C26 C27 109.2(2) . . ?
H26b C26 N4 109.2(2) . . ?
H26b C26 C27 109.2(2) . . ?
H26b C26 H26a 107.9 . . ?
N4 C2 S2 125.3(3) . . ?
N5 C2 S2 128.2(3) . . ?
N5 C2 N4 106.4(4) . . ?
H23a C23 N5 109.7(3) . . ?
H23b C23 N5 109.7(3) . . ?
H23b C23 H23a 108.2 . . ?
C37 C23 N5 110.0(4) . . ?
C37 C23 H23a 109.7(3) . . ?
C37 C23 H23b 109.7(3) . . ?
C23 C37 N6 116.2(4) . . ?
C36 C37 N6 122.1(4) . . ?
C36 C37 C23 121.7(5) . . ?
C27 C28 C16 119.8(4) . 2_666 ?
C29 C28 C16 120.1(4) . 2_666 ?
C29 C28 C27 120.2(4) . . ?
H18a C18 C17 109.5 . . ?
H18b C18 C17 109.5 . . ?
H18b C18 H18a 109.5 . . ?
H18c C18 C17 109.5 . . ?
H18c C18 H18a 109.5 . . ?
H18c C18 H18b 109.5 . . ?
H32a C32 C31 109.5 . . ?
H32b C32 C31 109.5 . . ?
H32b C32 H32a 109.5 . . ?
H32c C32 C31 109.5 . . ?
H32c C32 H32a 109.5 . . ?
H32c C32 H32b 109.5 . . ?
C19 C25 N5 106.3(4) . . ?
C24 C25 N5 132.3(4) . . ?
C24 C25 C19 121.3(5) . . ?
C25 C19 N4 107.0(4) . . ?
C20 C19 N4 131.7(4) . . ?
C20 C19 C25 121.2(4) . . ?
H20 C20 C19 121.4(3) . . ?
C21 C20 C19 117.3(5) . . ?
C21 C20 H20 121.4(3) . . ?
H21 C21 C20 119.2(3) . . ?
C22 C21 C20 121.5(5) . . ?
C22 C21 H21 119.2(3) . . ?
H22 C22 C21 119.2(3) . . ?
C24 C22 C21 121.6(5) . . ?
C24 C22 H22 119.2(3) . . ?
C22 C24 C25 117.0(5) . . ?
H24 C24 C25 121.5(3) . . ?
H24 C24 C22 121.5(3) . . ?
H33 C33 N6 118.5(3) . . ?
C34 C33 N6 123.0(5) . . ?
C34 C33 H33 118.5(3) . . ?
H34 C34 C33 120.8(3) . . ?
C35 C34 C33 118.4(5) . . ?
C35 C34 H34 120.8(3) . . ?
H35 C35 C34 120.4(3) . . ?
C36 C35 C34 119.1(5) . . ?
C36 C35 H35 120.4(3) . . ?
C35 C36 C37 119.5(5) . . ?
H36 C36 C37 120.2(3) . . ?
H36 C36 C35 120.2(3) . . ?
H29a C29 C28 109.5 . . ?
H29b C29 C28 109.5 . . ?
H29b C29 H29a 109.5 . . ?
H29c C29 C28 109.5 . . ?
H29c C29 H29a 109.5 . . ?
H29c C29 H29b 109.5 . . ?

loop_
_geom_bond_atom_site_label_1
_geom_bond_atom_site_label_2
_geom_bond_distance
_geom_bond_site_symmetry_2
_geom_bond_publ_flag
Br3 Cu2 2.5154(9) . ?
Br3 Cu1 2.6422(9) . ?
Br4 Cu2 2.5086(9) . ?
Br4 Cu1 2.4331(9) . ?
Cu2 Cu1 2.8783(10) . ?
Cu2 S2 2.2974(14) . ?
Cu2 N6 2.049(4) . ?
Cu1 S1 2.2793(14) . ?
Cu1 N3 2.048(4) . ?
S1 C1 1.688(5) . ?
S2 C2 1.676(5) . ?
N3 C10 1.337(6) . ?
N3 C14 1.339(6) . ?
N2 C6 1.464(5) . ?
N2 C1 1.374(6) . ?
N2 C9 1.391(6) . ?
N1 C1 1.366(5) . ?
N1 C3 1.390(6) . ?
N1 C15 1.473(6) . ?
N4 C26 1.469(5) . ?
N4 C2 1.371(5) . ?
N4 C19 1.389(6) . ?
N5 C2 1.365(6) . ?
N5 C23 1.463(6) . ?
N5 C25 1.391(6) . ?
N6 C37 1.345(6) . ?
N6 C33 1.347(6) . ?
C10 C11 1.395(7) . ?
C10 C6 1.497(7) . ?
C11 H11 0.9500 . ?
C11 C12 1.378(8) . ?
C12 H12 0.9500 . ?
C12 C13 1.352(8) . ?
C13 H13 0.9500 . ?
C13 C14 1.388(8) . ?
C14 H14 0.9500 . ?
C6 H6a 0.9900 . ?
C6 H6b 0.9900 . ?
C3 C9 1.381(7) . ?
C3 C4 1.393(7) . ?
C9 C8 1.378(7) . ?
C8 H8 0.9500 . ?
C8 C7 1.383(8) . ?
C7 H7 0.9500 . ?
C7 C5 1.385(8) . ?
C5 H5 0.9500 . ?
C5 C4 1.376(8) . ?
C4 H4 0.9500 . ?
C15 H15a 0.9900 . ?
C15 H15b 0.9900 . ?
C15 C16 1.522(6) . ?
C16 C17 1.398(6) . ?
C16 C28 1.394(6) 2_666 ?
C17 C30 1.387(6) 2_666 ?
C17 C18 1.508(7) . ?
C30 H30 0.9500 . ?
C30 C31 1.385(6) . ?
C31 C27 1.404(6) . ?
C31 C32 1.506(6) . ?
C27 C26 1.518(6) . ?
C27 C28 1.411(6) . ?
C26 H26a 0.9900 . ?
C26 H26b 0.9900 . ?
C23 H23a 0.9900 . ?
C23 H23b 0.9900 . ?
C23 C37 1.519(6) . ?
C37 C36 1.374(7) . ?
C28 C29 1.516(6) . ?
C18 H18a 0.9800 . ?
C18 H18b 0.9800 . ?
C18 H18c 0.9800 . ?
C32 H32a 0.9800 . ?
C32 H32b 0.9800 . ?
C32 H32c 0.9800 . ?
C25 C19 1.395(6) . ?
C25 C24 1.387(7) . ?
C19 C20 1.395(6) . ?
C20 H20 0.9500 . ?
C20 C21 1.377(7) . ?
C21 H21 0.9500 . ?
C21 C22 1.390(7) . ?
C22 H22 0.9500 . ?
C22 C24 1.391(7) . ?
C24 H24 0.9500 . ?
C33 H33 0.9500 . ?
C33 C34 1.382(7) . ?
C34 H34 0.9500 . ?
C34 C35 1.374(8) . ?
C35 H35 0.9500 . ?
C35 C36 1.383(7) . ?
C36 H36 0.9500 . ?
C29 H29a 0.9800 . ?
C29 H29b 0.9800 . ?
C29 H29c 0.9800 . ?

loop_
_geom_torsion_atom_site_label_1
_geom_torsion_atom_site_label_2
_geom_torsion_atom_site_label_3
_geom_torsion_atom_site_label_4
_geom_torsion
_geom_torsion_site_symmetry_1
_geom_torsion_site_symmetry_2
_geom_torsion_site_symmetry_3
_geom_torsion_site_symmetry_4
_geom_torsion_publ_flag
Cu2 S2 C2 N4 135.5(2) . . . . ?
Cu2 S2 C2 N5 -48.2(2) . . . . ?
Cu2 N6 C37 C23 -4.7(4) . . . . ?
Cu2 N6 C37 C36 177.7(3) . . . . ?
Cu2 N6 C33 C34 -176.9(4) . . . . ?
Cu1 S1 C1 N2 31.1(2) . . . . ?
Cu1 S1 C1 N1 -151.3(3) . . . . ?
Cu1 N3 C10 C11 178.1(4) . . . . ?
Cu1 N3 C10 C6 -0.4(4) . . . . ?
Cu1 N3 C14 C13 -179.0(4) . . . . ?
S1 C1 N2 C6 -7.7(5) . . . . ?
S1 C1 N2 C9 178.8(4) . . . . ?
S1 C1 N1 C3 -179.9(4) . . . . ?
S1 C1 N1 C15 9.2(5) . . . . ?
S2 C2 N4 C26 -16.9(5) . . . . ?
S2 C2 N4 C19 174.0(4) . . . . ?
S2 C2 N5 C23 14.4(5) . . . . ?
S2 C2 N5 C25 -175.1(4) . . . . ?
N3 C10 C11 C12 2.2(6) . . . . ?
N3 C10 C6 N2 87.0(4) . . . . ?
N3 C14 C13 C12 -0.4(7) . . . . ?
N2 C6 C10 C11 -91.5(5) . . . . ?
N2 C1 N1 C3 -1.8(4) . . . . ?
N2 C1 N1 C15 -172.7(3) . . . . ?
N2 C9 C3 N1 -1.5(4) . . . . ?
N2 C9 C3 C4 178.9(4) . . . . ?
N2 C9 C8 C7 -179.0(6) . . . . ?
N1 C3 C9 C8 178.5(4) . . . . ?
N1 C3 C4 C5 -179.7(6) . . . . ?
N1 C15 C16 C17 -118.3(4) . . . . ?
N1 C15 C16 C28 62.2(5) . . . 2_666 ?
N4 C26 C27 C31 -125.7(4) . . . . ?
N4 C26 C27 C28 54.6(4) . . . . ?
N4 C2 N5 C23 -168.7(3) . . . . ?
N4 C2 N5 C25 1.8(4) . . . . ?
N4 C19 C25 N5 -2.0(4) . . . . ?
N4 C19 C25 C24 -179.0(4) . . . . ?
N4 C19 C20 C21 177.3(5) . . . . ?
N5 C23 C37 N6 -82.3(4) . . . . ?
N5 C23 C37 C36 95.3(4) . . . . ?
N5 C25 C19 C20 175.0(3) . . . . ?
N5 C25 C24 C22 -174.3(6) . . . . ?
N6 C37 C36 C35 0.2(5) . . . . ?
N6 C33 C34 C35 -1.9(6) . . . . ?
C10 C11 C12 C13 -2.5(6) . . . . ?
C11 C12 C13 C14 1.6(7) . . . . ?
C3 C9 C8 C7 1.0(6) . . . . ?
C3 C4 C5 C7 1.7(6) . . . . ?
C9 C8 C7 C5 0.5(7) . . . . ?
C8 C7 C5 C4 -1.9(8) . . . . ?
C15 C16 C17 C30 -178.7(4) . . . 2_666 ?
C15 C16 C17 C18 1.1(5) . . . . ?
C15 C16 C28 C27 -177.7(4) . . 2_666 2_666 ?
C15 C16 C28 C29 1.9(5) . . 2_666 2_666 ?
C16 C17 C30 C31 -4.2(5) . . 2_666 2_666 ?
C16 C28 C27 C31 3.2(5) 2_666 . . . ?
C16 C28 C27 C26 -177.1(4) 2_666 . . . ?
C17 C30 C31 C27 -3.8(5) 2_666 . . . ?
C17 C30 C31 C32 176.2(5) 2_666 . . . ?
C30 C31 C27 C26 -179.7(4) . . . . ?
C30 C31 C27 C28 -0.0(5) . . . . ?
C31 C27 C28 C29 -177.2(4) . . . . ?
C23 C37 C36 C35 -177.2(4) . . . . ?
C37 C36 C35 C34 0.3(5) . . . . ?
C25 C19 C20 C21 1.2(5) . . . . ?
C25 C24 C22 C21 -0.8(6) . . . . ?
C19 C20 C21 C22 -0.2(5) . . . . ?
C20 C21 C22 C24 0.0(6) . . . . ?
C33 C34 C35 C36 0.5(6) . . . . ?

loop_
_smtbx_masks_void_nr
_smtbx_masks_void_average_x
_smtbx_masks_void_average_y
_smtbx_masks_void_average_z
_smtbx_masks_void_volume
_smtbx_masks_void_count_electrons
_smtbx_masks_void_content
1 -0.986 -0.716 0.000 522.6 166.8 ?
